data_4114808
loop_
_publ_author_name
'Hiroyuki Furuta'
'Tomoya Ishizuka'
'Atsuhiro Osuka'

_publ_section_title
;
 Flexible Inner and Outer Coordination of Zn(II) N-Confused Porphyrin
 Complex
;
_journal_name_full 'Journal of the American Chemical Society'
_journal_page_first 5622
_journal_page_last 5623
_journal_paper_doi 10.1021/ja017016p
_journal_volume 124
_journal_year 2002
_chemical_formula_moiety 'C94 H66 N8 O7 Zn4, 2(C7 H8), 2(C6 H6) '
_chemical_formula_sum 'C120 H94 N8 O7 Zn4'
_chemical_formula_weight 2021.63
_space_group_IT_number 15
_symmetry_cell_setting monoclinic
_symmetry_Int_Tables_number 15
_symmetry_space_group_name_Hall '-C 2yc'
_symmetry_space_group_name_H-M 'C 1 2/c 1'
_cell_angle_alpha 90
_cell_angle_beta 121.266(2)
_cell_angle_gamma 90
_cell_formula_units_Z 4
_cell_length_a 26.327(1)
_cell_length_b 17.0084(8)
_cell_length_c 26.990(1)
_cell_measurement_reflns_used 29272
_cell_measurement_temperature 296.1
_cell_measurement_theta_max 27.5
_cell_measurement_theta_min 1.5
_cell_volume 10330.4(8)
_computing_cell_refinement PROCESS-AUTO
_computing_data_collection PROCESS-AUTO
_computing_data_reduction CrystalStructure
_computing_publication_material 'CrystalStructure Ver. 2.00'
_computing_structure_refinement CRYSTALS
_computing_structure_solution 'DIRDIF99 (PATTY)'
_diffrn_detector_area_resol_mean 10.00
_diffrn_measured_fraction_theta_full 0.9897
_diffrn_measured_fraction_theta_max 0.9897
_diffrn_measurement_device_type 'Rigaku RAXIS-RAPID'
_diffrn_measurement_method \w
_diffrn_radiation_type 'Mo K\a'
_diffrn_radiation_wavelength 0.7107
_diffrn_reflns_av_R_equivalents 0.070
_diffrn_reflns_limit_h_max 34
_diffrn_reflns_limit_h_min 0
_diffrn_reflns_limit_k_max 22
_diffrn_reflns_limit_k_min 0
_diffrn_reflns_limit_l_max 29
_diffrn_reflns_limit_l_min -35
_diffrn_reflns_number 12126
_diffrn_reflns_theta_full 27.48
_diffrn_reflns_theta_max 27.48
_exptl_absorpt_coefficient_mu 0.978
_exptl_absorpt_correction_T_max 0.907
_exptl_absorpt_correction_T_min 0.672
_exptl_absorpt_correction_type multi-scan
_exptl_absorpt_process_details
;
    Higashi, T. (1995). Program for Absorption Correction.
    Rigaku Corporation, Tokyo, Japan.
;
_exptl_crystal_colour green
_exptl_crystal_density_diffrn 1.300
_exptl_crystal_description platelet
_exptl_crystal_size_max 0.60
_exptl_crystal_size_mid 0.20
_exptl_crystal_size_min 0.10
_refine_diff_density_max 0.77
_refine_diff_density_min -0.67
_refine_ls_extinction_method none
_refine_ls_goodness_of_fit_ref 0.228
_refine_ls_number_parameters 593
_refine_ls_number_reflns 4028
_refine_ls_R_factor_gt 0.0700
_refine_ls_shift/su_max 0.0130
_refine_ls_structure_factor_coef F
_refine_ls_weighting_details 'w = 1.0'
_refine_ls_weighting_scheme unit
_refine_ls_wR_factor_ref 0.0980
_reflns_number_gt 4028
_reflns_number_total 12126
_reflns_threshold_expression F^2^>2.0\s(F^2^)
_cod_data_source_file ja017016p_s2_1.cif
_cod_data_source_block '_NCTPP-Zn-dimer'
_cod_original_cell_volume 10330.2(8)
_cod_original_formula_sum 'C120 H94 N8 O7 Zn4 '
_cod_database_code 4114808

loop_
_symmetry_equiv_pos_as_xyz
x,y,z
-x,-y,-z
x+1/2,y+1/2,z
-x+1/2,-y+1/2,-z
-x,y,-z+1/2
x,-y,z+1/2
-x+1/2,y+1/2,-z+1/2
x+1/2,-y+1/2,z+1/2

loop_
_atom_site_label
_atom_site_type_symbol
_atom_site_fract_x
_atom_site_fract_y
_atom_site_fract_z
_atom_site_U_iso_or_equiv
_atom_site_adp_type
_atom_site_occupancy
_atom_site_symmetry_multiplicity
_atom_site_calc_flag
_atom_site_refinement_flags
Zn1 Zn 0.06006(7) 0.0302(1) 0.43906(7) 0.0460(5) Uani 1.00 1 d .
Zn2 Zn 0.07017(7) -0.0755(1) 0.27479(7) 0.0513(5) Uani 1.00 1 d .
O1 O 0.0831(4) -0.0223(6) 0.3858(4) 0.049(3) Uani 1.00 1 d .
O2 O 0.1387(4) -0.0695(6) 0.3536(4) 0.055(3) Uani 1.00 1 d .
O3 O 0.0496(5) -0.1898(7) 0.2707(5) 0.074(4) Uani 1.00 1 d .
O4 O 0.00000(1) -0.0134(8) 0.25000(1) 0.064(5) Uani 1.00 2 d S
N1 N -0.0813(5) -0.0651(7) 0.2936(5) 0.048(3) Uani 1.00 1 d .
N2 N 0.0691(5) -0.0578(7) 0.4961(4) 0.044(3) Uani 1.00 1 d .
N3 N 0.1233(5) 0.0961(8) 0.5044(4) 0.052(4) Uani 1.00 1 d .
N4 N 0.0196(5) 0.1313(7) 0.3906(5) 0.047(3) Uani 1.00 1 d .
C1 C -0.0667(6) 0.0048(9) 0.3271(6) 0.048(4) Uani 1.00 1 d .
C2 C -0.0446(5) -0.0171(9) 0.3848(6) 0.048(4) Uani 1.00 1 d .
C3 C -0.0673(6) -0.1249(9) 0.3293(6) 0.049(4) Uani 1.00 1 d .
C4 C -0.0431(6) -0.1003(9) 0.3874(6) 0.045(4) Uani 1.00 1 d .
C5 C -0.0140(6) -0.1513(9) 0.4366(6) 0.049(4) Uani 1.00 1 d .
C6 C 0.0369(6) -0.1269(9) 0.4890(6) 0.050(4) Uani 1.00 1 d .
C7 C 0.0674(7) -0.1729(9) 0.5415(6) 0.059(5) Uani 1.00 1 d .
C8 C 0.1174(7) -0.135(1) 0.5789(6) 0.061(5) Uani 1.00 1 d .
C9 C 0.1203(6) -0.0638(9) 0.5519(5) 0.051(4) Uani 1.00 1 d .
C10 C 0.1665(6) -0.008(1) 0.5784(6) 0.053(5) Uani 1.00 1 d .
C11 C 0.1674(6) 0.067(1) 0.5576(6) 0.053(5) Uani 1.00 1 d .
C12 C 0.2106(6) 0.128(1) 0.5873(6) 0.057(5) Uani 1.00 1 d .
C13 C 0.1922(7) 0.192(1) 0.5548(6) 0.060(5) Uani 1.00 1 d .
C14 C 0.1369(6) 0.1732(9) 0.5026(6) 0.050(5) Uani 1.00 1 d .
C15 C 0.1014(7) 0.2250(9) 0.4570(6) 0.055(5) Uani 1.00 1 d .
C16 C 0.0458(7) 0.2046(9) 0.4057(6) 0.054(5) Uani 1.00 1 d .
C17 C 0.0111(7) 0.259(1) 0.3586(7) 0.064(5) Uani 1.00 1 d .
C18 C -0.0355(7) 0.2195(9) 0.3170(7) 0.066(5) Uani 1.00 1 d .
C19 C -0.0312(6) 0.1400(8) 0.3356(6) 0.044(4) Uani 1.00 1 d .
C20 C -0.0700(6) 0.0806(9) 0.3035(5) 0.047(4) Uani 1.00 1 d .
C21 C -0.0350(7) -0.2343(9) 0.4265(6) 0.054(5) Uani 1.00 1 d .
C22 C -0.0965(8) -0.249(1) 0.3988(7) 0.067(6) Uani 1.00 1 d .
C23 C -0.120(1) -0.322(1) 0.3852(9) 0.102(8) Uani 1.00 1 d .
C24 C -0.082(1) -0.384(1) 0.3980(9) 0.12(1) Uani 1.00 1 d .
C25 C -0.021(1) -0.374(1) 0.4269(9) 0.111(8) Uani 1.00 1 d .
C26 C 0.0039(9) -0.297(1) 0.4424(7) 0.082(7) Uani 1.00 1 d .
C27 C 0.2204(7) -0.032(1) 0.6351(6) 0.062(5) Uani 1.00 1 d .
C28 C 0.2571(8) -0.088(1) 0.6337(7) 0.093(7) Uani 1.00 1 d .
C29 C 0.3062(9) -0.112(1) 0.6849(9) 0.113(9) Uani 1.00 1 d .
C30 C 0.3195(9) -0.077(2) 0.7368(9) 0.111(8) Uani 1.00 1 d .
C31 C 0.2834(9) -0.021(1) 0.7382(7) 0.097(8) Uani 1.00 1 d .
C32 C 0.2333(7) 0.002(1) 0.6871(6) 0.071(6) Uani 1.00 1 d .
C33 C 0.1215(7) 0.3078(9) 0.4627(6) 0.056(5) Uani 1.00 1 d .
C34 C 0.0937(8) 0.364(1) 0.4775(7) 0.072(6) Uani 1.00 1 d .
C35 C 0.112(1) 0.444(1) 0.4828(8) 0.092(7) Uani 1.00 1 d .
C36 C 0.1570(9) 0.464(1) 0.4724(8) 0.089(7) Uani 1.00 1 d .
C37 C 0.184(1) 0.408(1) 0.4584(9) 0.094(8) Uani 1.00 1 d .
C38 C 0.1661(8) 0.331(1) 0.4536(8) 0.077(6) Uani 1.00 1 d .
C39 C -0.1161(6) 0.0936(8) 0.2406(6) 0.049(4) Uani 1.00 1 d .
C40 C -0.1028(7) 0.1268(9) 0.2007(7) 0.062(5) Uani 1.00 1 d .
C41 C -0.1474(9) 0.141(1) 0.1443(7) 0.077(6) Uani 1.00 1 d .
C42 C -0.2059(9) 0.120(1) 0.1252(7) 0.081(6) Uani 1.00 1 d .
C43 C -0.2190(7) 0.087(1) 0.1625(8) 0.080(6) Uani 1.00 1 d .
C44 C -0.1758(7) 0.071(1) 0.2201(7) 0.068(5) Uani 1.00 1 d .
C45 C 0.1324(6) -0.0456(8) 0.3940(6) 0.045(4) Uani 1.00 1 d .
C46 C 0.1867(7) -0.043(1) 0.4536(6) 0.077(6) Uani 1.00 1 d .
C47 C 0.0000 -0.222(2) 0.2500 0.08(1) Uani 1.00 2 d S
C48 C 0.00000(1) -0.311(2) 0.25000(1) 0.22(2) Uani 1.00 2 d S
C49 C 0.2096(8) 0.3065(8) 0.2075(6) 0.19(1) Uiso 1.00 1 d .
C50 C 0.2532(6) 0.335(1) 0.1975(7) 0.16(1) Uiso 1.00 1 d .
C51 C 0.2370(8) 0.382(1) 0.1488(8) 0.16(1) Uiso 1.00 1 d .
C52 C 0.1771(9) 0.4005(9) 0.1102(6) 0.16(1) Uiso 1.00 1 d .
C53 C 0.1336(6) 0.372(1) 0.1203(7) 0.17(1) Uiso 1.00 1 d .
C54 C 0.1497(7) 0.325(1) 0.1689(8) 0.138(9) Uiso 1.00 1 d .
C55 C 0.233(1) 0.264(1) 0.2502(8) 0.38(3) Uiso 1.00 1 d .
C56 C 0.031(2) 0.465(2) 0.217(2) 0.29(2) Uiso 1.00 1 d .
C57 C 0.070(1) 0.438(2) 0.273(2) 0.39(3) Uiso 1.00 1 d .
C58 C 0.034(2) 0.465(2) 0.294(2) 0.27(2) Uiso 1.00 1 d .
C59 C 0.285(1) 0.237(2) -0.016(1) 0.18(1) Uiso 1.00 1 d .
C60 C 0.314(1) 0.241(2) 0.044(1) 0.22(2) Uiso 1.00 1 d .
C61 C 0.266(1) 0.254(2) 0.050(1) 0.16(1) Uiso 1.00 1 d .
H1 H -0.0328(5) 0.0177(9) 0.4165(6) 0.056(5) Uiso 1.00 1 c .
H2 H -0.0726(6) -0.1783(9) 0.3175(6) 0.061(5) Uiso 1.00 1 c .
H3 H 0.0539(7) -0.2214(9) 0.5480(6) 0.070(6) Uiso 1.00 1 c .
H4 H 0.1459(7) -0.151(1) 0.6171(6) 0.066(6) Uiso 1.00 1 c .
H5 H 0.2460(6) 0.123(1) 0.6242(6) 0.061(5) Uiso 1.00 1 c .
H6 H 0.2118(7) 0.241(1) 0.5636(6) 0.067(6) Uiso 1.00 1 c .
H7 H 0.0199(7) 0.313(1) 0.3578(7) 0.069(6) Uiso 1.00 1 c .
H8 H -0.0665(7) 0.2400(9) 0.2813(7) 0.069(6) Uiso 1.00 1 c .
H9 H -0.1224(8) -0.206(1) 0.3901(7) 0.083(7) Uiso 1.00 1 c .
H10 H -0.162(1) -0.330(1) 0.3666(9) 0.113(9) Uiso 1.00 1 c .
H11 H -0.098(1) -0.435(1) 0.3874(9) 0.13(1) Uiso 1.00 1 c .
H12 H 0.005(1) -0.418(1) 0.4362(9) 0.12(1) Uiso 1.00 1 c .
H13 H 0.0456(9) -0.288(1) 0.4631(7) 0.092(7) Uiso 1.00 1 c .
H14 H 0.2490(8) -0.110(1) 0.5979(7) 0.100(8) Uiso 1.00 1 c .
H15 H 0.3315(9) -0.153(1) 0.6862(9) 0.122(9) Uiso 1.00 1 c .
H16 H 0.3539(9) -0.091(2) 0.7728(9) 0.109(9) Uiso 1.00 1 c .
H17 H 0.2920(9) 0.004(1) 0.7734(7) 0.108(8) Uiso 1.00 1 c .
H18 H 0.2069(7) 0.041(1) 0.6865(6) 0.083(7) Uiso 1.00 1 c .
H19 H 0.0628(8) 0.349(1) 0.4841(7) 0.085(7) Uiso 1.00 1 c .
H20 H 0.094(1) 0.483(1) 0.4933(8) 0.098(8) Uiso 1.00 1 c .
H21 H 0.1684(9) 0.518(1) 0.4749(8) 0.092(7) Uiso 1.00 1 c .
H22 H 0.215(1) 0.423(1) 0.4521(9) 0.112(9) Uiso 1.00 1 c .
H23 H 0.1855(8) 0.293(1) 0.4434(8) 0.095(8) Uiso 1.00 1 c .
H24 H -0.0627(7) 0.1398(9) 0.2137(7) 0.077(6) Uiso 1.00 1 c .
H25 H -0.1378(9) 0.164(1) 0.1183(7) 0.092(7) Uiso 1.00 1 c .
H26 H -0.2364(9) 0.129(1) 0.0861(7) 0.085(7) Uiso 1.00 1 c .
H27 H -0.2592(7) 0.074(1) 0.1491(8) 0.083(6) Uiso 1.00 1 c .
H28 H -0.1857(7) 0.046(1) 0.2455(7) 0.081(6) Uiso 1.00 1 c .
H29 H 0.2027(7) -0.094(1) 0.4648(6) 0.085(7) Uiso 1.00 1 c .
H30 H 0.1760(7) -0.024(1) 0.4800(6) 0.085(7) Uiso 1.00 1 c .
H31 H 0.2156(7) -0.009(1) 0.4539(6) 0.085(7) Uiso 1.00 1 c .
H32 H -0.03960(1) -0.329(2) 0.23340(1) 0.24(3) Uiso 0.50 1 c P
H33 H 0.01620(1) -0.329(2) 0.22790(1) 0.24(3) Uiso 0.50 1 c P
H34 H 0.02340(1) -0.329(2) 0.28870(1) 0.24(3) Uiso 0.50 1 c P
H35 H 0.00000(1) 0.0425(8) 0.25000(1) 0.081(6) Uiso 1.00 2 c S
H44 H 0.048(2) 0.450(2) 0.195(2) 0.000(1) Uiso 1.00 1 c .
H45 H 0.106(1) 0.409(2) 0.292(2) 0.000(1) Uiso 1.00 1 c .
H46 H 0.052(2) 0.452(2) 0.333(2) 0.000(1) Uiso 1.00 1 c .
H47 H 0.308(1) 0.231(2) -0.034(1) 0.000(1) Uiso 1.00 1 c .
H48 H 0.355(1) 0.248(2) 0.073(1) -0.000(1) Uiso 1.00 1 c .
H49 H 0.268(1) 0.265(2) 0.086(1) 0.000(1) Uiso 1.00 1 c .
H36 H 0.2939(6) 0.323(1) 0.2237(9) 0.1253 Uiso 1.00 1 c .
H37 H 0.267(1) 0.402(1) 0.142(1) 0.0380 Uiso 1.00 1 c .
H38 H 0.166(1) 0.432(1) 0.0771(8) 0.2758 Uiso 1.00 1 c .
H39 H 0.0929(7) 0.384(1) 0.094(1) 0.0918 Uiso 1.00 1 c .
H40 H 0.1201(9) 0.305(1) 0.176(1) 0.5577 Uiso 1.00 1 c .
H41 H 0.203(1) 0.244(1) 0.257(1) 0.0497 Uiso 1.00 1 c .
H42 H 0.252(1) 0.221(1) 0.244(1) 0.4518 Uiso 1.00 1 c .
H43 H 0.261(1) 0.293(1) 0.2830(6) 0.2745 Uiso 1.00 1 c .

loop_
_atom_site_aniso_label
_atom_site_aniso_U_11
_atom_site_aniso_U_22
_atom_site_aniso_U_33
_atom_site_aniso_U_12
_atom_site_aniso_U_13
_atom_site_aniso_U_23
Zn1 0.0445(9) 0.051(1) 0.0393(9) 0.0011(9) 0.0196(7) 0.0010(9)
Zn2 0.047(1) 0.060(1) 0.0415(9) 0.0017(9) 0.0199(8) -0.0013(9)
O1 0.048(6) 0.056(6) 0.039(5) 0.007(5) 0.020(5) -0.006(5)
O2 0.047(6) 0.076(7) 0.043(5) 0.010(5) 0.023(5) -0.007(5)
O3 0.077(8) 0.057(7) 0.076(8) 0.005(7) 0.032(7) 0.010(6)
O4 0.051(9) 0.041(9) 0.11(1) 0.0000 0.049(9) 0.0000
N1 0.038(6) 0.056(8) 0.045(7) -0.005(6) 0.019(6) 0.003(6)
N2 0.047(7) 0.047(8) 0.036(6) -0.001(6) 0.020(5) -0.001(5)
N3 0.045(7) 0.063(9) 0.034(6) 0.001(6) 0.011(6) 0.001(6)
N4 0.040(7) 0.044(7) 0.049(7) -0.004(6) 0.017(6) 0.003(6)
C1 0.028(7) 0.07(1) 0.038(8) 0.009(7) 0.009(6) 0.006(8)
C2 0.026(7) 0.07(1) 0.049(8) -0.004(7) 0.018(6) -0.001(8)
C3 0.051(9) 0.046(9) 0.054(9) -0.015(8) 0.031(7) -0.005(8)
C4 0.042(8) 0.05(1) 0.045(8) -0.007(7) 0.025(7) 0.001(7)
C5 0.047(9) 0.05(1) 0.050(9) 0.002(7) 0.028(7) 0.006(7)
C6 0.050(9) 0.06(1) 0.042(8) 0.005(8) 0.025(7) 0.009(8)
C7 0.07(1) 0.05(1) 0.047(9) 0.001(9) 0.029(8) 0.012(8)
C8 0.06(1) 0.07(1) 0.035(8) 0.007(9) 0.011(8) 0.013(8)
C9 0.051(9) 0.06(1) 0.035(7) 0.007(8) 0.019(7) -0.003(7)
C10 0.043(8) 0.07(1) 0.037(8) 0.005(8) 0.014(7) -0.005(8)
C11 0.056(9) 0.06(1) 0.042(8) 0.001(9) 0.026(7) -0.011(8)
C12 0.041(9) 0.07(1) 0.042(8) -0.009(8) 0.008(7) -0.013(9)
C13 0.06(1) 0.06(1) 0.050(9) -0.014(9) 0.020(8) -0.006(9)
C14 0.050(9) 0.05(1) 0.055(9) 0.004(8) 0.029(8) -0.005(8)
C15 0.053(9) 0.06(1) 0.056(9) -0.004(8) 0.028(8) -0.009(8)
C16 0.054(9) 0.05(1) 0.051(9) 0.006(8) 0.022(8) 0.007(8)
C17 0.05(1) 0.05(1) 0.07(1) 0.010(8) 0.018(9) 0.004(9)
C18 0.06(1) 0.06(1) 0.05(1) 0.008(9) 0.013(9) 0.004(8)
C19 0.034(8) 0.040(9) 0.050(8) 0.000(7) 0.017(7) 0.002(7)
C20 0.039(8) 0.06(1) 0.039(7) 0.017(8) 0.020(6) 0.014(8)
C21 0.07(1) 0.05(1) 0.043(8) -0.006(9) 0.031(8) 0.006(7)
C22 0.08(1) 0.06(1) 0.07(1) -0.02(1) 0.04(1) 0.001(9)
C23 0.12(2) 0.08(2) 0.08(1) -0.03(2) 0.03(1) -0.00(1)
C24 0.18(3) 0.09(2) 0.06(1) -0.07(2) 0.04(2) -0.02(1)
C25 0.16(2) 0.05(1) 0.09(2) 0.01(1) 0.04(2) 0.00(1)
C26 0.09(1) 0.08(1) 0.06(1) 0.01(1) 0.03(1) 0.00(1)
C27 0.056(9) 0.08(1) 0.047(9) -0.00(1) 0.024(8) 0.009(9)
C28 0.08(1) 0.12(2) 0.06(1) 0.03(1) 0.01(1) 0.01(1)
C29 0.08(1) 0.14(2) 0.09(2) 0.04(1) 0.02(1) 0.00(2)
C30 0.06(1) 0.15(2) 0.06(1) -0.00(1) -0.01(1) 0.03(1)
C31 0.09(1) 0.15(2) 0.04(1) -0.02(1) 0.02(1) 0.00(1)
C32 0.07(1) 0.10(1) 0.039(8) -0.00(1) 0.024(8) 0.000(9)
C33 0.06(1) 0.04(1) 0.049(9) -0.006(8) 0.019(8) -0.010(7)
C34 0.08(1) 0.07(1) 0.07(1) -0.01(1) 0.04(1) -0.00(1)
C35 0.11(2) 0.06(1) 0.08(1) 0.02(1) 0.03(1) -0.01(1)
C36 0.08(1) 0.08(2) 0.07(1) -0.04(1) 0.01(1) 0.00(1)
C37 0.11(2) 0.07(1) 0.10(2) -0.02(1) 0.05(1) -0.02(1)
C38 0.07(1) 0.07(1) 0.10(1) -0.02(1) 0.05(1) -0.03(1)
C39 0.042(8) 0.046(9) 0.048(8) 0.009(7) 0.016(7) -0.002(7)
C40 0.07(1) 0.06(1) 0.06(1) 0.000(9) 0.039(9) 0.008(9)
C41 0.11(2) 0.07(1) 0.05(1) 0.02(1) 0.04(1) 0.021(9)
C42 0.08(1) 0.08(1) 0.05(1) 0.03(1) 0.01(1) 0.01(1)
C43 0.042(9) 0.09(1) 0.07(1) 0.00(1) 0.006(9) -0.00(1)
C44 0.050(9) 0.08(1) 0.07(1) 0.001(9) 0.028(9) 0.01(1)
C45 0.043(8) 0.043(9) 0.041(8) 0.004(7) 0.017(7) 0.000(6)
C46 0.05(1) 0.11(2) 0.050(9) 0.01(1) 0.014(8) -0.01(1)
C47 0.09(2) 0.05(2) 0.11(2) 0.0000 0.05(2) 0.0000
C48 0.13(3) 0.05(2) 0.42(7) 0.0000 0.09(4) 0.0000

loop_
_atom_type_symbol
_atom_type_description
_atom_type_scat_dispersion_real
_atom_type_scat_dispersion_imag
_atom_type_scat_source
N N 0.011 0.006
;
International Tables for Crystallography
(1992, Vol. C, Tables 4.2.6.8 and 6.1.1.4)
;
Zn Zn 0.231 1.608
;
International Tables for Crystallography
(1992, Vol. C, Tables 4.2.6.8 and 6.1.1.4)
;
C C 0.006 0.003
;
International Tables for Crystallography
(1992, Vol. C, Tables 4.2.6.8 and 6.1.1.4)
;
O O 0.017 0.010
;
International Tables for Crystallography
(1992, Vol. C, Tables 4.2.6.8 and 6.1.1.4)
;
H H 0.000 0.000
;
International Tables for Crystallography
(1992, Vol. C, Table 6.1.1.4)
;

loop_
_geom_angle_atom_site_label_1
_geom_angle_atom_site_label_2
_geom_angle_atom_site_label_3
_geom_angle
_geom_angle_publ_flag
O1 Zn1 N2 104.2(4) yes
O1 Zn1 N3 116.5(4) yes
N2 Zn1 N3 91.6(4) yes
O1 Zn1 N4 99.3(4) yes
N2 Zn1 N4 152.4(4) yes
N3 Zn1 N4 90.7(5) yes
O1 Zn1 C2 95.0(4) yes
N2 Zn1 C2 82.5(4) yes
N3 Zn1 C2 148.4(5) yes
N4 Zn1 C2 81.3(4) yes
O2 Zn2 O3 100.5(4) yes
O2 Zn2 O4 121.9(3) yes
O3 Zn2 O4 109.3(5) yes
Zn1 O1 C45 132.2(8) yes
Zn2 O2 C45 120.1(8) yes
Zn2 O3 C47 130.0(14) yes
Zn2 O4 H35 123.4(3) no
C1 N1 C3 107.5(11) yes
Zn1 N2 C6 132.5(8) yes
Zn1 N2 C9 121.6(9) yes
C6 N2 C9 105.1(11) yes
Zn1 N3 C11 125.0(10) yes
Zn1 N3 C14 127.8(9) yes
C11 N3 C14 106.5(12) yes
Zn1 N4 C16 123.0(9) yes
Zn1 N4 C19 130.5(9) yes
C16 N4 C19 105.8(11) yes
N1 C1 C2 107.7(13) yes
N1 C1 C20 122.7(12) yes
C2 C1 C20 129.3(14) yes
Zn1 C2 C1 105.2(9) yes
Zn1 C2 C4 107.4(9) yes
C1 C2 C4 107.9(13) yes
Zn1 C2 H1 61.6(3) no
C1 C2 H1 126.1(9) no
C4 C2 H1 126.1(8) no
N1 C3 C4 112.2(13) yes
N1 C3 H2 124.0(8) no
C4 C3 H2 123.9(9) no
C2 C4 C3 104.8(12) yes
C2 C4 C5 129.8(13) yes
C3 C4 C5 124.4(14) yes
C4 C5 C6 121.5(13) yes
C4 C5 C21 116.0(12) yes
C6 C5 C21 122.0(13) yes
N2 C6 C5 125.1(12) yes
N2 C6 C7 109.3(12) yes
C5 C6 C7 125.3(14) yes
C6 C7 C8 107.8(14) yes
C6 C7 H3 125.6(9) no
C8 C7 H3 126.6(9) no
C7 C8 C9 108.4(13) yes
C7 C8 H4 126.0(9) no
C9 C8 H4 125.6(8) no
N2 C9 C8 109.3(12) yes
N2 C9 C10 125.9(13) yes
C8 C9 C10 124.7(13) yes
C9 C10 C11 127.0(13) yes
C9 C10 C27 115.9(14) yes
C11 C10 C27 117.2(14) yes
N3 C11 C10 124.1(13) yes
N3 C11 C12 108.4(14) yes
C10 C11 C12 127.4(14) yes
C11 C12 C13 108.2(13) yes
C11 C12 H5 125.9(9) no
C13 C12 H5 125.9(9) no
C12 C13 C14 107.6(14) yes
C12 C13 H6 126.8(9) no
C14 C13 H6 125.6(9) no
N3 C14 C13 109.2(13) yes
N3 C14 C15 124.4(13) yes
C13 C14 C15 126.4(15) yes
C14 C15 C16 125.0(14) yes
C14 C15 C33 117.7(13) yes
C16 C15 C33 117.3(14) yes
N4 C16 C15 127.1(13) yes
N4 C16 C17 109.1(12) yes
C15 C16 C17 123.5(14) yes
C16 C17 C18 107.5(14) yes
C16 C17 H7 125.9(9) no
C18 C17 H7 126.6(10) no
C17 C18 C19 108.1(14) yes
C17 C18 H8 126.8(10) no
C19 C18 H8 125.1(8) no
N4 C19 C18 109.4(12) yes
N4 C19 C20 125.4(13) yes
C18 C19 C20 125.2(13) yes
C1 C20 C19 122.0(12) yes
C1 C20 C39 117.8(13) yes
C19 C20 C39 120.1(13) yes
C5 C21 C22 118.8(15) yes
C5 C21 C26 121.9(15) yes
C22 C21 C26 119.3(16) yes
C21 C22 C23 123.4(19) yes
C21 C22 H9 118.1(10) no
C23 C22 H9 118.5(14) no
C22 C23 C24 117.5(22) yes
C22 C23 H10 121.3(14) no
C24 C23 H10 121.2(14) no
C23 C24 C25 122.3(21) yes
C23 C24 H11 118.6(14) no
C25 C24 H11 119.1(15) no
C24 C25 C26 119.5(21) yes
C24 C25 H12 120.5(15) no
C26 C25 H12 120.0(13) no
C21 C26 C25 117.9(19) yes
C21 C26 H13 120.1(11) no
C25 C26 H13 122.1(13) no
C10 C27 C28 117.9(14) yes
C10 C27 C32 121.0(16) yes
C28 C27 C32 121.0(15) yes
C27 C28 C29 119.0(18) yes
C27 C28 H14 120.5(10) no
C29 C28 H14 120.5(13) no
C28 C29 C30 120.1(20) yes
C28 C29 H15 121.9(13) no
C30 C29 H15 118.0(13) no
C29 C30 C31 120.9(18) yes
C29 C30 H16 122.3(13) no
C31 C30 H16 116.8(12) no
C30 C31 C32 119.2(19) yes
C30 C31 H17 121.9(12) no
C32 C31 H17 118.9(13) no
C27 C32 C31 119.6(18) yes
C27 C32 H18 118.7(10) no
C31 C32 H18 121.7(12) no
C15 C33 C34 118.2(15) yes
C15 C33 C38 122.8(15) yes
C34 C33 C38 119.0(15) yes
C33 C34 C35 118.7(17) yes
C33 C34 H19 120.5(10) no
C35 C34 H19 120.8(12) no
C34 C35 C36 120.4(18) yes
C34 C35 H20 119.7(12) no
C36 C35 H20 120.0(13) no
C35 C36 C37 119.9(19) yes
C35 C36 H21 119.8(13) no
C37 C36 H21 120.3(12) no
C36 C37 C38 119.4(20) yes
C36 C37 H22 119.2(12) no
C38 C37 H22 121.4(13) no
C33 C38 C37 122.6(18) yes
C33 C38 H23 119.8(10) no
C37 C38 H23 117.6(13) no
C20 C39 C40 123.1(13) yes
C20 C39 C44 118.6(13) yes
C40 C39 C44 118.3(13) yes
C39 C40 C41 120.3(15) yes
C39 C40 H24 118.7(9) no
C41 C40 H24 120.9(11) no
C40 C41 C42 120.8(16) yes
C40 C41 H25 119.2(11) no
C42 C41 H25 120.0(11) no
C41 C42 C43 119.5(16) yes
C41 C42 H26 120.4(11) no
C43 C42 H26 120.1(11) no
C42 C43 C44 122.5(17) yes
C42 C43 H27 118.5(11) no
C44 C43 H27 119.0(11) no
C39 C44 C43 118.6(16) yes
C39 C44 H28 120.2(9) no
C43 C44 H28 121.2(11) no
O1 C45 O2 122.5(12) yes
O1 C45 C46 119.9(12) yes
O2 C45 C46 117.5(13) yes
C45 C46 H29 109.4(9) no
C45 C46 H30 109.1(8) no
H29 C46 H30 109.478 no
C45 C46 H31 109.9(9) no
H29 C46 H31 109.467 no
H30 C46 H31 109.475 no
O3 C47 C48 116.2(12) yes
C47 C48 H32 109.448(9) no
C47 C48 H33 109.459(12) no
H32 C48 H33 109.479 no
C47 C48 H34 109.450(8) no
H32 C48 H34 109.525 no
H33 C48 H34 109.468 no
C50 C49 C54 119.989(4) yes
C50 C49 C55 109.486(3) yes
C54 C49 C55 130.409(3) yes
C49 C50 C51 120.024(6) yes
C49 C50 H36 119.996(8) no
C51 C50 H36 119.981(7) no
C50 C51 C52 120.092(5) yes
C50 C51 H37 119.941(16) no
C52 C51 H37 119.968(14) no
C51 C52 C53 119.803(4) yes
C51 C52 H38 120.09(2) no
C53 C52 H38 120.10(2) no
C52 C53 C54 120.114(5) yes
C52 C53 H39 119.924(14) no
C54 C53 H39 119.962(17) no
C49 C54 C53 119.979(4) yes
C49 C54 H40 119.985(6) no
C53 C54 H40 120.036(8) no
C49 C55 H41 109.475(4) no
C49 C55 H42 109.477(4) no
H41 C55 H42 109.470(4) no
C49 C55 H43 109.487(8) no
H41 C55 H43 109.434 no
H42 C55 H43 109.484(7) no
C57 C56 H44 105.6(27) no
C56 C57 C58 92.6(31) yes
C56 C57 H45 135.5(27) no
C58 C57 H45 131.6(21) no
C57 C58 H46 109.6(21) no
C60 C59 H47 119.3(19) no
C59 C60 C61 99.6(24) yes
C59 C60 H48 131.5(19) no
C61 C60 H48 126.5(18) no
C60 C61 H49 124.8(18) no

loop_
_geom_bond_atom_site_label_1
_geom_bond_atom_site_label_2
_geom_bond_distance
_geom_bond_publ_flag
Zn1 O1 2.032(9) yes
Zn1 N2 2.072(11) yes
Zn1 N3 2.022(11) yes
Zn1 N4 2.086(11) yes
Zn1 C2 2.489(12) yes
Zn2 O2 1.950(9) yes
Zn2 O3 2.006(12) yes
Zn2 O4 1.922(8) yes
O1 C45 1.264(15) yes
O2 C45 1.253(14) yes
O3 C47 1.251(14) yes
O4 H35 0.951 no
N1 C1 1.421(17) yes
N1 C3 1.315(16) yes
N2 C6 1.403(17) yes
N2 C9 1.409(15) yes
N3 C11 1.387(17) yes
N3 C14 1.365(17) yes
N4 C16 1.380(17) yes
N4 C19 1.397(15) yes
C1 C2 1.400(17) yes
C1 C20 1.420(19) yes
C2 C4 1.416(19) yes
C2 H1 0.950 no
C3 C4 1.415(17) yes
C3 H2 0.950 no
C4 C5 1.430(18) yes
C5 C6 1.415(18) yes
C5 C21 1.489(19) yes
C6 C7 1.444(18) yes
C7 C8 1.340(19) yes
C7 H3 0.950 no
C8 C9 1.43(2) yes
C8 H4 0.950 no
C9 C10 1.413(19) yes
C10 C11 1.40(2) yes
C10 C27 1.509(19) yes
C11 C12 1.44(2) yes
C12 C13 1.32(2) yes
C12 H5 0.950 no
C13 C14 1.443(18) yes
C13 H6 0.950 no
C14 C15 1.404(19) yes
C15 C16 1.440(19) yes
C15 C33 1.49(2) yes
C16 C17 1.450(19) yes
C17 C18 1.336(19) yes
C17 H7 0.950 no
C18 C19 1.427(19) yes
C18 H8 0.950 no
C19 C20 1.377(19) yes
C20 C39 1.505(17) yes
C21 C22 1.41(2) yes
C21 C26 1.38(2) yes
C22 C23 1.35(2) yes
C22 H9 0.950 no
C23 C24 1.37(3) yes
C23 H10 0.950 no
C24 C25 1.40(3) yes
C24 H11 0.950 no
C25 C26 1.42(3) yes
C25 H12 0.950 no
C26 H13 0.950 no
C27 C28 1.37(2) yes
C27 C32 1.39(2) yes
C28 C29 1.37(2) yes
C28 H14 0.950 no
C29 C30 1.39(3) yes
C29 H15 0.950 no
C30 C31 1.37(3) yes
C30 H16 0.950 no
C31 C32 1.38(2) yes
C31 H17 0.950 no
C32 H18 0.950 no
C33 C34 1.38(2) yes
C33 C38 1.37(2) yes
C34 C35 1.42(2) yes
C34 H19 0.950 no
C35 C36 1.39(3) yes
C35 H20 0.950 no
C36 C37 1.36(3) yes
C36 H21 0.950 no
C37 C38 1.38(2) yes
C37 H22 0.950 no
C38 H23 0.950 no
C39 C40 1.410(19) yes
C39 C44 1.423(19) yes
C40 C41 1.38(2) yes
C40 H24 0.950 no
C41 C42 1.39(2) yes
C41 H25 0.950 no
C42 C43 1.35(2) yes
C42 H26 0.950 no
C43 C44 1.39(2) yes
C43 H27 0.950 no
C44 H28 0.950 no
C45 C46 1.498(17) yes
C46 H29 0.950 no
C46 H30 0.950 no
C46 H31 0.950 no
C47 C48 1.50(4) yes
C48 H32 0.950 no
C48 H33 0.950 no
C48 H34 0.950 no
C49 C50 1.39779(6) yes
C49 C54 1.400 yes
C49 C55 1.225 yes
C50 C51 1.4019(1) yes
C50 H36 0.95017(6) no
C51 C52 1.40098(6) yes
C51 H37 0.95033(12) no
C52 C53 1.39942(18) yes
C52 H38 0.9499(2) no
C53 C54 1.40193(11) yes
C53 H39 0.9500(1) no
C54 H40 0.95038(14) no
C55 H41 0.95031(11) no
C55 H42 0.950 no
C55 H43 0.94999(11) no
C56 C57 1.400(1) yes
C56 H44 0.950 no
C57 C58 1.400(1) yes
C57 H45 0.950 no
C58 H46 0.950 no
C59 C60 1.400(1) yes
C59 H47 0.950 no
C60 C61 1.400(1) yes
C60 H48 0.950 no
C61 H49 0.950 no

loop_
_geom_contact_atom_site_label_1
_geom_contact_atom_site_label_2
_geom_contact_site_symmetry_2
_geom_contact_distance
_geom_contact_publ_flag
Zn1 O1 . 2.032(9) yes
Zn1 N2 . 2.072(11) yes
Zn1 N3 . 2.022(11) yes
Zn1 N4 . 2.086(11) yes
Zn1 C1 . 3.160(13) yes
Zn1 C2 . 2.489(12) yes
Zn1 C4 . 3.211(13) yes
Zn1 C6 . 3.192(15) yes
Zn1 C9 . 3.056(14) yes
Zn1 C10 . 3.387(13) yes
Zn1 C11 . 3.038(14) yes
Zn1 C14 . 3.056(15) yes
Zn1 C15 . 3.441(15) yes
Zn1 C16 . 3.065(15) yes
Zn1 C19 . 3.176(13) yes
Zn1 C20 . 3.583(13) yes
Zn1 C45 . 3.030(14) yes
Zn1 C46 . 3.385(16) yes
Zn1 H1 . 2.202(12) no
Zn1 H30 . 2.807(15) no
Zn2 Zn2 5_555 3.211(3) yes
Zn2 O1 . 2.977(8) yes
Zn2 O2 . 1.950(9) yes
Zn2 O3 . 2.006(12) yes
Zn2 O3 5_555 3.348(11) yes
Zn2 O4 . 1.922(8) yes
Zn2 N1 5_555 2.021(11) yes
Zn2 C1 5_555 3.030(14) yes
Zn2 C3 5_555 2.895(14) yes
Zn2 C20 5_555 3.393(15) yes
Zn2 C39 5_555 3.229(14) yes
Zn2 C40 5_555 3.525(16) yes
Zn2 C45 . 2.797(13) yes
Zn2 C47 . 2.97(2) yes
Zn2 H2 5_555 3.072(14) no
Zn2 H35 . 2.571(11) no
O1 O2 . 2.207(12) yes
O1 O4 . 3.150(8) yes
O1 N2 . 3.240(13) yes
O1 N3 . 3.449(14) yes
O1 N4 . 3.139(15) yes
O1 C1 . 3.432(15) yes
O1 C2 . 3.347(15) yes
O1 C4 . 3.596(15) yes
O1 C41 5_555 3.56(2) yes
O1 C45 . 1.264(15) yes
O1 C46 . 2.394(16) yes
O1 H25 5_555 3.510(19) no
O1 H29 . 3.000(17) no
O1 H30 . 2.448(16) no
O1 H31 . 2.990(17) no
O1 H35 . 3.334(9) no
O2 O3 . 3.042(15) yes
O2 O4 . 3.385(9) yes
O2 N1 5_555 3.440(14) yes
O2 C39 5_555 3.596(17) yes
O2 C40 5_555 3.570(19) yes
O2 C41 5_555 3.58(2) yes
O2 C42 5_555 3.58(2) yes
O2 C43 5_555 3.56(2) yes
O2 C44 5_555 3.556(19) yes
O2 C45 . 1.253(14) yes
O2 C46 . 2.356(16) yes
O2 C51 7_545 3.406(16) yes
O2 H29 . 2.604(16) no
O2 H30 . 3.121(17) no
O2 H31 . 2.606(17) no
O2 H49 7_545 3.53(3) no
O2 H37 7_545 2.480(18) no
O3 O3 5_555 2.24(2) yes
O3 O4 . 3.205(17) yes
O3 N1 5_555 3.116(16) yes
O3 C3 5_555 3.166(18) yes
O3 C47 . 1.251(14) yes
O3 C48 . 2.34(3) yes
O3 H2 5_555 2.751(17) no
O3 H32 . 3.12(3) no
O3 H32 5_555 2.38(3) no
O3 H33 . 2.59(3) no
O3 H33 5_555 2.95(3) no
O3 H34 . 2.59(3) no
O3 H34 5_555 2.95(3) no
O4 N1 . 3.057(11) yes
O4 N1 5_555 3.057(11) yes
O4 C1 . 3.362(14) yes
O4 C1 5_555 3.362(14) yes
O4 C20 . 3.287(15) yes
O4 C20 5_555 3.287(15) yes
O4 C39 . 3.450(15) yes
O4 C39 5_555 3.450(15) yes
O4 C40 . 3.322(19) yes
O4 C40 5_555 3.322(19) yes
O4 C47 . 3.55(3) yes
O4 H24 . 2.97(2) no
O4 H24 5_555 2.97(2) no
O4 H35 . 0.951 no
N1 C1 . 1.421(17) yes
N1 C2 . 2.278(17) yes
N1 C3 . 1.315(16) yes
N1 C4 . 2.266(17) yes
N1 C20 . 2.49(2) yes
N1 C39 . 2.968(18) yes
N1 C44 . 3.22(2) yes
N1 H1 . 3.196(18) no
N1 H2 . 2.007(18) no
N1 H28 . 3.020(19) no
N1 H35 . 3.453(13) no
N1 H36 3_445 3.40(2) no
N2 N3 . 2.935(17) yes
N2 C2 . 3.022(16) yes
N2 C4 . 2.976(17) yes
N2 C5 . 2.500(18) yes
N2 C6 . 1.403(17) yes
N2 C7 . 2.322(19) yes
N2 C8 . 2.318(17) yes
N2 C9 . 1.409(15) yes
N2 C10 . 2.514(17) yes
N2 C11 . 3.084(19) yes
N2 H1 . 2.735(16) no
N2 H1 2_556 3.047(17) no
N2 H3 . 3.232(19) no
N2 H4 . 3.229(17) no
N2 H30 . 3.117(19) no
N3 N4 . 2.922(15) yes
N3 C9 . 3.03(2) yes
N3 C10 . 2.460(19) yes
N3 C11 . 1.387(17) yes
N3 C12 . 2.291(17) yes
N3 C13 . 2.289(19) yes
N3 C14 . 1.365(17) yes
N3 C15 . 2.45(2) yes
N3 C16 . 3.003(18) yes
N3 C46 . 3.55(2) yes
N3 H5 . 3.203(17) no
N3 H6 . 3.198(19) no
N3 H9 2_556 3.41(2) no
N3 H30 . 2.73(2) no
N4 C1 . 2.946(18) yes
N4 C2 . 2.995(18) yes
N4 C14 . 3.080(17) yes
N4 C15 . 2.526(18) yes
N4 C16 . 1.380(17) yes
N4 C17 . 2.306(19) yes
N4 C18 . 2.305(19) yes
N4 C19 . 1.397(15) yes
N4 C20 . 2.466(17) yes
N4 H1 . 2.669(17) no
N4 H3 2_556 3.488(18) no
N4 H7 . 3.22(2) no
N4 H8 . 3.214(18) no
N4 H24 5_555 3.543(18) no
N4 H25 5_555 3.29(2) no
C1 C2 . 1.400(17) yes
C1 C3 . 2.21(2) yes
C1 C4 . 2.28(2) yes
C1 C19 . 2.45(2) yes
C1 C20 . 1.420(19) yes
C1 C39 . 2.505(19) yes
C1 C44 . 3.04(2) yes
C1 H1 . 2.104(18) no
C1 H2 . 3.12(2) no
C1 H28 . 2.829(19) no
C1 H35 . 3.408(14) no
C2 C3 . 2.24(2) yes
C2 C4 . 1.416(19) yes
C2 C5 . 2.58(2) yes
C2 C6 . 3.120(19) yes
C2 C9 2_556 3.509(19) yes
C2 C19 . 3.08(2) yes
C2 C20 . 2.549(19) yes
C2 H1 . 0.950 no
C2 H2 . 3.16(2) no
C3 C4 . 1.415(17) yes
C3 C5 . 2.517(19) yes
C3 C20 . 3.56(2) yes
C3 C21 . 2.96(2) yes
C3 C22 . 3.17(2) yes
C3 H1 . 3.17(2) no
C3 H2 . 0.950 no
C3 H9 . 3.03(2) no
C3 H36 3_445 3.38(2) no
C4 C5 . 1.430(18) yes
C4 C6 . 2.482(18) yes
C4 C21 . 2.48(2) yes
C4 C22 . 2.99(2) yes
C4 H1 . 2.119(19) no
C4 H2 . 2.099(18) no
C4 H9 . 2.78(2) no
C5 C6 . 1.415(18) yes
C5 C7 . 2.539(19) yes
C5 C21 . 1.489(19) yes
C5 C22 . 2.50(2) yes
C5 C26 . 2.51(2) yes
C5 H1 . 2.92(2) no
C5 H2 . 2.787(19) no
C5 H3 . 2.844(19) no
C5 H9 . 2.62(2) no
C5 H13 . 2.68(2) no
C6 C7 . 1.444(18) yes
C6 C8 . 2.250(19) yes
C6 C9 . 2.23(2) yes
C6 C21 . 2.54(2) yes
C6 C26 . 3.09(2) yes
C6 H1 . 3.08(2) no
C6 H1 2_556 3.20(2) no
C6 H3 . 2.141(19) no
C6 H4 . 3.173(19) no
C6 H13 . 2.86(2) no
C7 C8 . 1.340(19) yes
C7 C9 . 2.25(2) yes
C7 C21 . 3.05(2) yes
C7 C26 . 3.12(2) yes
C7 H1 2_556 3.19(2) no
C7 H3 . 0.950 no
C7 H4 . 2.048(18) no
C7 H13 . 2.71(2) no
C8 C9 . 1.43(2) yes
C8 C10 . 2.52(2) yes
C8 C27 . 2.90(2) yes
C8 C28 . 3.27(2) yes
C8 H1 2_556 3.04(2) no
C8 H3 . 2.05(2) no
C8 H4 . 0.950 no
C8 H14 . 3.26(2) no
C9 C10 . 1.413(19) yes
C9 C11 . 2.52(2) yes
C9 C27 . 2.48(2) yes
C9 C28 . 3.13(2) yes
C9 C32 . 3.487(19) yes
C9 H1 2_556 2.946(18) no
C9 H3 . 3.17(2) no
C9 H4 . 2.130(19) no
C9 H14 . 3.05(2) no
C9 H18 . 3.60(2) no
C9 H30 . 3.06(2) no
C10 C11 . 1.40(2) yes
C10 C12 . 2.54(2) yes
C10 C13 . 3.59(2) yes
C10 C14 . 3.55(2) yes
C10 C27 . 1.509(19) yes
C10 C28 . 2.47(2) yes
C10 C32 . 2.526(19) yes
C10 H1 2_556 3.598(18) no
C10 H4 . 2.82(2) no
C10 H5 . 2.86(2) no
C10 H14 . 2.61(2) no
C10 H18 . 2.666(19) no
C10 H30 . 2.81(2) no
C11 C12 . 1.44(2) yes
C11 C13 . 2.24(2) yes
C11 C14 . 2.21(2) yes
C11 C15 . 3.56(2) yes
C11 C27 . 2.48(2) yes
C11 C28 . 3.43(2) yes
C11 C32 . 3.19(2) yes
C11 H5 . 2.137(18) no
C11 H6 . 3.16(2) no
C11 H9 2_556 3.27(2) no
C11 H14 . 3.53(3) no
C11 H18 . 3.103(19) no
C11 H22 4_556 3.24(3) no
C11 H30 . 2.70(2) no
C12 C13 . 1.32(2) yes
C12 C14 . 2.23(2) yes
C12 C15 . 3.59(2) yes
C12 C27 . 2.97(2) yes
C12 C32 . 3.24(2) yes
C12 H5 . 0.950 no
C12 H6 . 2.04(2) no
C12 H9 2_556 2.99(2) no
C12 H18 . 3.10(2) no
C12 H22 4_556 2.80(3) no
C12 H23 4_556 3.51(2) no
C12 H43 4_556 3.45(2) no
C13 C14 . 1.443(18) yes
C13 C15 . 2.54(2) yes
C13 C22 2_556 3.48(2) yes
C13 C33 . 2.95(2) yes
C13 C38 . 3.40(2) yes
C13 H5 . 2.031(19) no
C13 H6 . 0.950 no
C13 H9 2_556 2.91(2) no
C13 H10 2_556 3.52(3) no
C13 H22 4_556 3.21(3) no
C13 H23 . 3.38(2) no
C13 H23 4_556 3.21(2) no
C13 H26 8_555 3.44(2) no
C14 C15 . 1.404(19) yes
C14 C16 . 2.52(2) yes
C14 C22 2_556 3.58(2) yes
C14 C33 . 2.47(2) yes
C14 C34 . 3.39(2) yes
C14 C38 . 3.25(2) yes
C14 H5 . 3.16(2) no
C14 H6 . 2.140(19) no
C14 H9 2_556 3.16(2) no
C14 H19 . 3.47(2) no
C14 H23 . 3.23(2) no
C14 H25 5_555 3.28(2) no
C15 C16 . 1.440(19) yes
C15 C17 . 2.55(2) yes
C15 C33 . 1.49(2) yes
C15 C34 . 2.46(2) yes
C15 C38 . 2.51(2) yes
C15 H6 . 2.85(2) no
C15 H7 . 2.84(2) no
C15 H19 . 2.61(2) no
C15 H23 . 2.69(2) no
C15 H25 5_555 2.85(2) no
C16 C17 . 1.450(19) yes
C16 C18 . 2.25(2) yes
C16 C19 . 2.22(2) yes
C16 C20 . 3.55(2) yes
C16 C33 . 2.50(2) yes
C16 C34 . 3.19(2) yes
C16 C38 . 3.47(2) yes
C16 H3 2_556 3.45(2) no
C16 H7 . 2.15(2) no
C16 H8 . 3.17(2) no
C16 H19 . 3.13(2) no
C16 H23 . 3.60(2) no
C16 H25 5_555 2.90(2) no
C17 C18 . 1.336(19) yes
C17 C19 . 2.24(2) yes
C17 C20 . 3.56(2) yes
C17 C33 . 2.93(2) yes
C17 C34 . 3.31(2) yes
C17 H7 . 0.950 no
C17 H8 . 2.051(19) no
C17 H19 . 3.30(2) no
C17 H24 5_555 3.54(2) no
C17 H25 5_555 3.46(3) no
C17 H44 5_555 3.56(4) no
C17 H40 5_555 3.17(2) no
C18 C19 . 1.427(19) yes
C18 C20 . 2.49(2) yes
C18 C39 . 2.97(2) yes
C18 C40 . 3.12(2) yes
C18 H7 . 2.05(2) no
C18 H8 . 0.950 no
C18 H24 . 2.84(2) no
C18 H24 5_555 3.38(2) no
C18 H40 5_555 2.75(2) no
C19 C20 . 1.377(19) yes
C19 C39 . 2.499(18) yes
C19 C40 . 3.12(2) yes
C19 H1 . 3.031(19) no
C19 H7 . 3.16(2) no
C19 H8 . 2.121(19) no
C19 H24 . 2.95(2) no
C19 H24 5_555 3.36(2) no
C19 H35 . 3.276(15) no
C19 H40 5_555 3.57(2) no
C20 C39 . 1.505(17) yes
C20 C40 . 2.564(19) yes
C20 C44 . 2.52(2) yes
C20 H1 . 2.881(18) no
C20 H8 . 2.79(2) no
C20 H24 . 2.724(19) no
C20 H28 . 2.67(2) no
C20 H35 . 2.944(13) no
C21 C22 . 1.41(2) yes
C21 C23 . 2.43(3) yes
C21 C24 . 2.76(3) yes
C21 C25 . 2.40(3) yes
C21 C26 . 1.38(2) yes
C21 H2 . 2.743(19) no
C21 H3 . 2.88(2) no
C21 H9 . 2.04(2) no
C21 H10 . 3.29(3) no
C21 H12 . 3.26(3) no
C21 H13 . 2.03(2) no
C21 H19 2_556 3.47(2) no
C22 C23 . 1.35(2) yes
C22 C24 . 2.32(3) yes
C22 C25 . 2.74(3) yes
C22 C26 . 2.41(3) yes
C22 H2 . 2.84(2) no
C22 H9 . 0.950 no
C22 H10 . 2.02(2) no
C22 H11 . 3.18(3) no
C22 H13 . 3.27(3) no
C22 H19 2_556 3.28(2) no
C22 H43 3_445 3.49(3) no
C23 C24 . 1.37(3) yes
C23 C25 . 2.42(3) yes
C23 C26 . 2.83(3) yes
C23 C34 2_556 3.47(3) yes
C23 H9 . 1.99(3) no
C23 H10 . 0.950 no
C23 H11 . 2.00(3) no
C23 H12 . 3.27(3) no
C23 H16 8_444 3.12(3) no
C23 H19 2_556 3.07(3) no
C23 H27 7_445 3.32(3) no
C23 H43 3_445 3.50(3) no
C24 C25 . 1.40(3) yes
C24 C26 . 2.44(3) yes
C24 C34 2_556 3.54(3) yes
C24 H9 . 3.18(3) no
C24 H10 . 2.03(3) no
C24 H11 . 0.950 no
C24 H12 . 2.05(3) no
C24 H13 . 3.31(3) no
C24 H16 8_444 2.92(3) no
C24 H19 2_556 3.01(3) no
C24 H20 2_556 3.53(3) no
C25 C26 . 1.42(3) yes
C25 H10 . 3.28(3) no
C25 H11 . 2.04(3) no
C25 H12 . 0.950 no
C25 H13 . 2.09(3) no
C25 H19 2_556 3.15(3) no
C25 H20 1_545 3.55(3) no
C26 H2 . 3.53(2) no
C26 H3 . 2.76(2) no
C26 H9 . 3.26(3) no
C26 H11 . 3.29(3) no
C26 H12 . 2.07(2) no
C26 H13 . 0.950 no
C26 H19 2_556 3.38(3) no
C27 C28 . 1.37(2) yes
C27 C29 . 2.36(3) yes
C27 C30 . 2.74(2) yes
C27 C31 . 2.40(2) yes
C27 C32 . 1.39(2) yes
C27 H4 . 2.68(2) no
C27 H5 . 2.79(2) no
C27 H14 . 2.02(2) no
C27 H15 . 3.24(3) no
C27 H17 . 3.25(2) no
C27 H18 . 2.03(2) no
C28 C29 . 1.37(2) yes
C28 C30 . 2.39(3) yes
C28 C31 . 2.78(3) yes
C28 C32 . 2.40(3) yes
C28 H4 . 2.93(3) no
C28 H14 . 0.950 no
C28 H15 . 2.04(2) no
C28 H16 . 3.26(2) no
C28 H18 . 3.25(3) no
C28 H49 6_555 3.34(3) no
C29 C30 . 1.39(3) yes
C29 C31 . 2.40(3) yes
C29 C32 . 2.75(3) yes
C29 H14 . 2.03(2) no
C29 H15 . 0.950 no
C29 H16 . 2.06(2) no
C29 H17 . 3.26(3) no
C29 H49 6_555 3.48(4) no
C29 H42 6_555 3.22(4) no
C30 C31 . 1.37(3) yes
C30 C32 . 2.37(3) yes
C30 H11 8_545 3.48(3) no
C30 H14 . 3.25(3) no
C30 H15 . 2.02(3) no
C30 H16 . 0.950 no
C30 H17 . 2.03(3) no
C30 H18 . 3.24(3) no
C30 H42 6_555 3.09(3) no
C31 C32 . 1.38(2) yes
C31 H15 . 3.24(3) no
C31 H16 . 1.98(3) no
C31 H17 . 0.950 no
C31 H18 . 2.05(3) no
C31 H27 2_556 3.53(3) no
C31 H28 2_556 2.86(3) no
C31 H42 6_555 3.53(3) no
C32 H4 . 3.34(2) no
C32 H5 . 2.80(2) no
C32 H14 . 3.26(3) no
C32 H16 . 3.21(3) no
C32 H17 . 2.02(2) no
C32 H18 . 0.950 no
C32 H28 2_556 2.81(2) no
C32 H43 4_556 3.56(3) no
C33 C34 . 1.38(2) yes
C33 C35 . 2.41(2) yes
C33 C36 . 2.79(3) yes
C33 C37 . 2.42(3) yes
C33 C38 . 1.37(2) yes
C33 H6 . 2.76(2) no
C33 H7 . 2.71(2) no
C33 H19 . 2.04(2) no
C33 H20 . 3.27(2) no
C33 H22 . 3.27(3) no
C33 H23 . 2.02(2) no
C33 H25 5_555 3.45(2) no
C34 C35 . 1.42(2) yes
C34 C36 . 2.44(2) yes
C34 C37 . 2.79(3) yes
C34 C38 . 2.38(2) yes
C34 H6 . 3.45(2) no
C34 H7 . 2.91(2) no
C34 H19 . 0.950 no
C34 H20 . 2.06(2) no
C34 H21 . 3.30(2) no
C34 H23 . 3.24(2) no
C35 C36 . 1.39(3) yes
C35 C37 . 2.38(3) yes
C35 C38 . 2.73(3) yes
C35 H12 1_565 3.38(3) no
C35 H19 . 2.08(3) no
C35 H20 . 0.950 no
C35 H21 . 2.04(3) no
C35 H22 . 3.24(3) no
C35 H46 . 3.49(4) no
C35 H38 6_565 3.03(2) no
C36 C37 . 1.36(3) yes
C36 C38 . 2.37(3) yes
C36 H19 . 3.30(3) no
C36 H20 . 2.04(3) no
C36 H21 . 0.950 no
C36 H22 . 2.00(3) no
C36 H23 . 3.21(3) no
C36 H26 8_555 3.30(3) no
C36 H31 4_556 2.98(2) no
C36 H46 . 3.32(4) no
C36 H38 6_565 3.23(3) no
C37 C38 . 1.38(2) yes
C37 H5 4_556 3.59(3) no
C37 H20 . 3.24(3) no
C37 H21 . 2.01(3) no
C37 H22 . 0.950 no
C37 H23 . 2.01(2) no
C37 H26 8_555 3.03(3) no
C37 H31 4_556 3.01(2) no
C37 H46 . 3.45(4) no
C38 H6 . 2.97(2) no
C38 H7 . 3.35(2) no
C38 H19 . 3.24(2) no
C38 H21 . 3.23(3) no
C38 H22 . 2.05(2) no
C38 H23 . 0.950 no
C38 H25 5_555 3.29(2) no
C38 H26 8_555 3.21(2) no
C39 C40 . 1.410(19) yes
C39 C41 . 2.42(2) yes
C39 C42 . 2.80(2) yes
C39 C43 . 2.42(2) yes
C39 C44 . 1.423(19) yes
C39 H8 . 2.76(2) no
C39 H24 . 2.044(19) no
C39 H25 . 3.27(2) no
C39 H27 . 3.28(2) no
C39 H28 . 2.07(2) no
C39 H35 . 3.057(14) no
C39 H41 5_555 3.46(3) no
C40 C41 . 1.38(2) yes
C40 C42 . 2.41(2) yes
C40 C43 . 2.76(2) yes
C40 C44 . 2.43(2) yes
C40 H8 . 2.68(2) no
C40 H24 . 0.950 no
C40 H25 . 2.02(2) no
C40 H26 . 3.26(2) no
C40 H28 . 3.29(2) no
C40 H35 . 2.722(17) no
C41 C42 . 1.39(2) yes
C41 C43 . 2.37(3) yes
C41 C44 . 2.78(2) yes
C41 C45 5_555 3.42(2) yes
C41 H8 . 3.59(2) no
C41 H23 5_555 3.29(2) no
C41 H24 . 2.04(2) no
C41 H25 . 0.950 no
C41 H26 . 2.04(2) no
C41 H27 . 3.22(3) no
C41 H31 5_555 3.44(2) no
C42 C43 . 1.35(2) yes
C42 C44 . 2.40(2) yes
C42 H6 8_454 3.04(2) no
C42 H24 . 3.27(2) no
C42 H25 . 2.04(3) no
C42 H26 . 0.950 no
C42 H27 . 1.99(3) no
C42 H28 . 3.26(2) no
C42 H31 5_555 2.98(2) no
C43 C44 . 1.39(2) yes
C43 H10 7_455 3.15(3) no
C43 H17 2_556 3.54(3) no
C43 H25 . 3.22(3) no
C43 H26 . 2.00(2) no
C43 H27 . 0.950 no
C43 H28 . 2.05(2) no
C43 H31 5_555 3.58(3) no
C43 H37 3_445 3.18(3) no
C43 H41 5_555 3.34(2) no
C44 H17 2_556 3.40(2) no
C44 H18 2_556 3.58(2) no
C44 H24 . 3.29(2) no
C44 H26 . 3.26(2) no
C44 H27 . 2.03(2) no
C44 H28 . 0.950 no
C44 H37 3_445 3.42(3) no
C44 H41 5_555 3.16(3) no
C45 C46 . 1.498(17) yes
C45 H25 5_555 3.59(2) no
C45 H29 . 2.023(19) no
C45 H30 . 2.020(18) no
C45 H31 . 2.028(19) no
C45 H48 7_545 3.59(3) no
C45 H37 7_545 3.39(2) no
C46 H14 . 3.54(2) no
C46 H21 4_556 3.29(2) no
C46 H22 4_556 3.24(2) no
C46 H26 5_555 3.59(3) no
C46 H29 . 0.950 no
C46 H30 . 0.950 no
C46 H31 . 0.950 no
C46 H37 7_545 3.51(2) no
C47 C48 . 1.50(4) yes
C47 H2 . 3.339(14) no
C47 H2 5_555 3.339(14) no
C47 H32 . 2.03(3) no
C47 H32 5_555 2.03(3) no
C47 H33 . 2.03(3) no
C47 H33 5_555 2.03(3) no
C47 H34 . 2.03(3) no
C47 H34 5_555 2.03(3) no
C48 H32 . 0.950 no
C48 H32 5_555 0.9502(4) no
C48 H33 . 0.950 no
C48 H33 5_555 0.9496(6) no
C48 H34 . 0.950 no
C48 H34 5_555 0.9501(4) no
C49 C50 . 1.39779(6) yes
C49 C51 . 2.42489(15) yes
C49 C52 . 2.80373(16) yes
C49 C53 . 2.42649(14) yes
C49 C54 . 1.400 yes
C49 C55 . 1.225 yes
C49 H4 6_554 3.39(2) no
C49 H17 4_556 3.27(3) no
C49 H36 . 2.04563(9) no
C49 H37 . 3.2817(3) no
C49 H39 . 3.2835(3) no
C49 H40 . 2.048 no
C49 H41 . 1.7834(1) no
C49 H42 . 1.78345(6) no
C49 H43 . 1.783 no
C50 C51 . 1.4019(1) yes
C50 C52 . 2.42849(13) yes
C50 C53 . 2.79942(6) yes
C50 C54 . 2.423 yes
C50 C55 . 2.144 yes
C50 H17 4_556 3.24(3) no
C50 H18 4_556 3.45(2) no
C50 H49 . 3.44(3) no
C50 H36 . 0.95017(6) no
C50 H37 . 2.0490(3) no
C50 H38 . 3.2860(3) no
C50 H40 . 3.28044(12) no
C50 H41 . 2.98887(8) no
C50 H42 . 2.321 no
C50 H43 . 2.32294(9) no
C51 C52 . 1.40098(6) yes
C51 C53 . 2.42281(9) yes
C51 C54 . 2.79912(14) yes
C51 C55 . 3.44892(14) yes
C51 H17 4_556 3.22(3) no
C51 H27 3_555 3.26(3) no
C51 H47 4_555 3.30(3) no
C51 H49 . 2.99(3) no
C51 H36 . 2.04925(6) no
C51 H37 . 0.95033(12) no
C51 H38 . 2.0493(3) no
C51 H39 . 3.28039(6) no
C52 C53 . 1.39942(18) yes
C52 C54 . 2.4274(2) yes
C52 H11 5_565 3.50(3) no
C52 H17 4_556 3.25(3) no
C52 H20 6_564 3.39(2) no
C52 H27 3_555 3.29(2) no
C52 H47 4_555 3.19(3) no
C52 H36 . 3.28542(12) no
C52 H37 . 2.04841(7) no
C52 H38 . 0.9499(2) no
C52 H39 . 2.04630(15) no
C52 H40 . 3.2847(2) no
C53 C54 . 1.40193(11) yes
C53 H3 6_554 3.24(2) no
C53 H11 5_565 3.39(3) no
C53 H17 4_556 3.27(3) no
C53 H37 . 3.2807(2) no
C53 H38 . 2.0480(5) no
C53 H39 . 0.9500(1) no
C53 H40 . 2.04999(14) no
C54 C55 . 2.384 yes
C54 H3 6_554 3.40(2) no
C54 H4 6_554 3.24(2) no
C54 H8 5_555 3.42(2) no
C54 H17 4_556 3.29(3) no
C54 H36 . 3.281 no
C54 H38 . 3.2851(5) no
C54 H39 . 2.0490(3) no
C54 H40 . 0.95038(14) no
C54 H41 . 2.456 no
C54 H42 . 2.96322(5) no
C54 H43 . 3.00082(5) no
C55 H10 3_555 3.33(3) no
C55 H36 . 2.30635(15) no
C55 H40 . 2.67253(7) no
C55 H41 . 0.95031(11) no
C55 H42 . 0.950 no
C55 H43 . 0.94999(11) no
C56 C56 5_555 2.96(9) yes
C56 C57 . 1.400(1) yes
C56 C57 5_555 2.84(5) yes
C56 C58 . 2.03(5) yes
C56 C58 5_555 1.57(4) yes
C56 H7 5_555 3.12(4) no
C56 H33 1_565 3.55(5) no
C56 H44 . 0.950 no
C56 H45 . 2.18(2) no
C56 H46 . 2.90(5) no
C56 H46 5_555 1.88(4) no
C57 C57 5_555 3.23(7) yes
C57 C58 . 1.400(1) yes
C57 C58 5_555 2.42(5) yes
C57 H44 . 1.89(3) no
C57 H45 . 0.950 no
C57 H46 . 1.94(2) no
C57 H46 5_555 3.00(5) no
C58 C58 5_555 2.09(8) yes
C58 H7 . 3.24(4) no
C58 H32 5_565 3.59(5) no
C58 H34 1_565 3.50(5) no
C58 H44 . 2.88(5) no
C58 H44 5_555 2.34(5) no
C58 H45 . 2.151(17) no
C58 H45 5_555 3.32(5) no
C58 H46 . 0.950 no
C58 H46 5_555 2.97(8) no
C59 C59 4_555 2.48(7) yes
C59 C60 . 1.400(1) yes
C59 C60 4_555 2.36(4) yes
C59 C61 . 2.14(4) yes
C59 C61 4_555 1.18(3) yes
C59 H14 7_555 3.22(4) no
C59 H29 7_555 3.13(3) no
C59 H29 6_554 3.12(3) no
C59 H47 . 0.950 no
C59 H47 4_555 3.42(7) no
C59 H48 . 2.150(15) no
C59 H48 4_555 3.19(4) no
C59 H49 . 3.06(4) no
C59 H49 4_555 1.67(3) no
C60 C60 4_555 2.98(5) yes
C60 C61 . 1.400(1) yes
C60 C61 4_555 2.32(4) yes
C60 H14 6_554 3.55(4) no
C60 H29 7_555 2.83(4) no
C60 H29 6_554 3.59(3) no
C60 H47 . 2.040(19) no
C60 H47 4_555 3.13(4) no
C60 H48 . 0.950 no
C60 H49 . 2.093(16) no
C60 H49 4_555 3.03(4) no
C61 C61 4_555 2.41(6) yes
C61 H14 6_554 2.91(3) no
C61 H15 6_554 3.58(4) no
C61 H29 7_555 2.80(3) no
C61 H29 6_554 3.39(3) no
C61 H47 . 3.05(4) no
C61 H47 4_555 1.77(4) no
C61 H48 . 2.108(16) no
C61 H48 4_555 3.19(4) no
C61 H49 . 0.950 no
C61 H49 4_555 3.33(6) no
C61 H37 . 3.51(4) no
H1 H4 2_556 3.47(2) no
H2 H9 . 2.91(2) no
H2 H33 5_555 3.49(3) no
H2 H36 3_445 3.087(19) no
H3 H4 . 2.465(19) no
H3 H13 . 2.46(2) no
H3 H19 2_556 3.49(2) no
H3 H39 6_555 2.99(3) no
H3 H40 6_555 3.27(3) no
H4 H14 . 3.10(3) no
H4 H40 6_555 3.31(3) no
H4 H42 6_555 3.31(3) no
H5 H6 . 2.45(2) no
H5 H9 2_556 3.38(2) no
H5 H18 . 2.77(2) no
H5 H22 4_556 2.84(3) no
H5 H23 4_556 3.47(2) no
H5 H45 4_556 3.38(3) no
H5 H41 4_556 3.57(3) no
H5 H43 4_556 2.97(3) no
H6 H9 2_556 3.25(2) no
H6 H10 2_556 3.18(3) no
H6 H22 4_556 3.54(3) no
H6 H23 . 3.07(2) no
H6 H23 4_556 2.87(2) no
H6 H26 8_555 2.49(2) no
H7 H8 . 2.471(19) no
H7 H19 . 3.05(2) no
H7 H44 5_555 2.82(4) no
H7 H46 . 2.69(4) no
H7 H40 5_555 3.31(2) no
H8 H24 . 2.54(2) no
H8 H45 5_555 3.33(5) no
H8 H40 5_555 2.50(2) no
H8 H41 5_555 3.18(4) no
H9 H10 . 2.30(2) no
H9 H18 2_556 3.51(3) no
H9 H43 3_445 2.92(3) no
H10 H11 . 2.31(3) no
H10 H16 8_444 3.08(3) no
H10 H19 2_556 3.50(3) no
H10 H26 7_445 3.58(3) no
H10 H27 7_445 2.50(3) no
H10 H41 3_445 3.47(4) no
H10 H42 3_445 3.01(3) no
H10 H43 3_445 2.97(3) no
H11 H12 . 2.34(3) no
H11 H16 8_444 2.70(3) no
H11 H17 8_444 3.15(3) no
H11 H19 2_556 3.42(3) no
H11 H20 2_556 3.26(3) no
H11 H27 7_445 3.35(4) no
H11 H38 5_545 3.31(3) no
H11 H39 5_545 3.11(4) no
H12 H13 . 2.40(3) no
H12 H20 1_545 2.64(3) no
H13 H47 7_545 3.31(4) no
H13 H48 7_545 3.28(3) no
H13 H39 6_555 3.49(3) no
H14 H15 . 2.36(2) no
H14 H29 . 3.15(2) no
H14 H30 . 3.10(2) no
H14 H47 7_545 3.14(4) no
H14 H49 6_555 2.74(3) no
H15 H16 . 2.34(3) no
H15 H32 8_545 2.96(2) no
H15 H33 4_546 3.45(2) no
H15 H34 4_546 3.53(2) no
H15 H49 6_555 3.01(4) no
H15 H36 6_555 3.38(3) no
H15 H42 6_555 3.39(4) no
H16 H17 . 2.30(3) no
H16 H44 4_556 3.30(4) no
H16 H42 6_555 3.25(3) no
H17 H18 . 2.34(2) no
H17 H27 2_556 2.96(3) no
H17 H28 2_556 2.71(2) no
H18 H28 2_556 2.63(2) no
H18 H36 4_556 3.36(3) no
H18 H43 4_556 2.94(3) no
H19 H20 . 2.38(2) no
H19 H39 5_555 3.55(2) no
H20 H21 . 2.34(3) no
H20 H38 6_565 2.52(3) no
H20 H39 6_565 3.55(3) no
H21 H22 . 2.30(3) no
H21 H29 4_556 3.18(2) no
H21 H31 4_556 2.64(2) no
H21 H38 6_565 2.91(3) no
H22 H23 . 2.32(2) no
H22 H26 8_555 3.27(3) no
H22 H30 4_556 3.01(2) no
H22 H31 4_556 2.67(2) no
H23 H23 4_556 3.50(4) no
H23 H25 5_555 2.64(2) no
H23 H26 5_555 3.36(3) no
H23 H26 8_555 3.55(2) no
H24 H24 5_555 2.83(3) no
H24 H25 . 2.33(2) no
H24 H35 . 2.178(19) no
H25 H26 . 2.35(2) no
H25 H31 5_555 3.54(3) no
H26 H27 . 2.28(2) no
H26 H31 5_555 2.76(3) no
H27 H28 . 2.35(2) no
H27 H37 3_445 3.03(3) no
H27 H38 3_445 3.08(3) no
H28 H37 3_445 3.43(3) no
H28 H41 5_555 3.39(3) no
H28 H42 5_555 3.54(3) no
H29 H30 . 1.551 no
H29 H31 . 1.551 no
H29 H48 7_545 2.99(3) no
H29 H49 7_545 3.05(3) no
H29 H37 7_545 3.37(2) no
H30 H31 . 1.551 no
H31 H37 7_545 3.23(2) no
H32 H32 5_555 1.7919(5) no
H32 H33 . 1.551 no
H32 H33 5_555 0.8959(4) no
H32 H34 . 1.552 no
H32 H34 5_555 0.8954(7) no
H33 H33 5_555 1.7908(7) no
H33 H34 . 1.551 no
H33 H34 5_555 0.8960(5) no
H34 H34 5_555 1.7917(4) no
H44 H45 . 2.347(7) no
H44 H46 5_555 2.31(4) no
H44 H40 . 3.31(5) no
H45 H46 . 2.356(4) no
H47 H48 . 2.503(4) no
H47 H49 4_555 1.75(3) no
H47 H37 4_555 3.39(4) no
H47 H38 4_555 3.21(4) no
H48 H49 . 2.510(3) no
H49 H36 . 3.55(4) no
H49 H37 . 2.78(4) no
H36 H37 . 2.3510(3) no
H36 H41 . 3.24940(12) no
H36 H42 . 2.26984(19) no
H36 H43 . 2.23676(15) no
H37 H38 . 2.35202(17) no
H38 H39 . 2.3498(5) no
H39 H40 . 2.3521(3) no
H40 H41 . 2.38425(8) no
H40 H42 . 3.29301(11) no
H40 H43 . 3.325 no
H41 H42 . 1.55191(8) no
H41 H43 . 1.55124(7) no
H42 H43 . 1.55179(13) no

loop_
_geom_torsion_atom_site_label_1
_geom_torsion_atom_site_label_2
_geom_torsion_atom_site_label_3
_geom_torsion_atom_site_label_4
_geom_torsion
_geom_torsion_publ_flag
N2 Zn1 O1 C45 -71.1(2) yes
N3 Zn1 O1 C45 28.0(3) yes
N4 Zn1 O1 C45 123.5(2) yes
O1 Zn1 N2 C6 -69.5(3) yes
O1 Zn1 N2 C9 98.7(2) yes
N3 Zn1 N2 C6 172.6(2) yes
N3 Zn1 N2 C9 -19.2(2) yes
N4 Zn1 N2 C6 78.1(4) yes
N4 Zn1 N2 C9 -113.7(3) yes
O1 Zn1 N3 C11 -83.9(2) yes
O1 Zn1 N3 C14 85.4(3) yes
N2 Zn1 N3 C11 22.9(2) yes
N2 Zn1 N3 C14 -167.8(2) yes
N4 Zn1 N3 C11 175.3(2) yes
N4 Zn1 N3 C14 -15.4(3) yes
O1 Zn1 N4 C16 -106.2(2) yes
O1 Zn1 N4 C19 63.3(2) yes
N2 Zn1 N4 C16 105.5(3) yes
N2 Zn1 N4 C19 -85.0(4) yes
N3 Zn1 N4 C16 10.9(2) yes
N3 Zn1 N4 C19 -179.7(2) yes
O3 Zn2 O2 C45 -97.9(2) yes
O4 Zn2 O2 C45 22.8(2) yes
O2 Zn2 O3 C47 137.2(2) yes
O4 Zn2 O3 C47 7.8(3) yes
Zn1 O1 C45 O2 -172.2(1) yes
Zn1 O1 C45 C46 5.9(2) yes
Zn2 O2 C45 O1 -2.3(2) yes
Zn2 O2 C45 C46 179.5(1) yes
Zn2 O3 C47 C48 175.5(7) yes
C3 N1 C1 C2 -1.5(3) yes
C3 N1 C1 C20 173.1(2) yes
C1 N1 C3 C4 -0.0(3) yes
Zn1 N2 C6 C5 -1.8(3) yes
Zn1 N2 C6 C7 172.0(1) yes
C9 N2 C6 C5 -171.4(2) yes
C9 N2 C6 C7 2.4(3) yes
Zn1 N2 C9 C8 -173.2(1) yes
Zn1 N2 C9 C10 8.6(2) yes
C6 N2 C9 C8 -2.2(3) yes
C6 N2 C9 C10 179.6(2) yes
Zn1 N3 C11 C10 -15.1(3) yes
Zn1 N3 C11 C12 168.1(1) yes
C14 N3 C11 C10 173.7(2) yes
C14 N3 C11 C12 -3.1(3) yes
Zn1 N3 C14 C13 -168.4(1) yes
Zn1 N3 C14 C15 12.7(3) yes
C11 N3 C14 C13 2.5(3) yes
C11 N3 C14 C15 -176.5(2) yes
Zn1 N4 C16 C15 -4.1(3) yes
Zn1 N4 C16 C17 170.5(1) yes
C19 N4 C16 C15 -175.8(2) yes
C19 N4 C16 C17 -1.2(2) yes
Zn1 N4 C19 C18 -170.4(1) yes
Zn1 N4 C19 C20 7.7(3) yes
C16 N4 C19 C18 0.4(3) yes
C16 N4 C19 C20 178.5(2) yes
N1 C1 C2 C4 2.5(2) yes
C20 C1 C2 C4 -171.7(2) yes
N1 C1 C20 C19 -146.5(2) yes
N1 C1 C20 C39 30.7(3) yes
C2 C1 C20 C19 26.9(3) yes
C2 C1 C20 C39 -155.9(2) yes
C1 C2 C4 C3 -2.4(2) yes
C1 C2 C4 C5 166.3(2) yes
N1 C3 C4 C2 1.5(2) yes
N1 C3 C4 C5 -168.0(2) yes
C2 C4 C5 C6 -25.7(4) yes
C2 C4 C5 C21 162.8(2) yes
C3 C4 C5 C6 141.1(2) yes
C3 C4 C5 C21 -30.4(3) yes
C4 C5 C6 N2 -10.1(3) yes
C4 C5 C6 C7 177.0(2) yes
C21 C5 C6 N2 160.9(2) yes
C21 C5 C6 C7 -12.0(4) yes
C4 C5 C21 C22 -49.7(3) yes
C4 C5 C21 C26 128.6(2) yes
C6 C5 C21 C22 138.8(2) yes
C6 C5 C21 C26 -42.9(3) yes
N2 C6 C7 C8 -1.7(2) yes
C5 C6 C7 C8 172.1(2) yes
C6 C7 C8 C9 0.3(3) yes
C7 C8 C9 N2 1.2(3) yes
C7 C8 C9 C10 179.4(2) yes
N2 C9 C10 C11 7.9(3) yes
N2 C9 C10 C27 -172.2(2) yes
C8 C9 C10 C11 -170.0(2) yes
C8 C9 C10 C27 9.9(3) yes
C9 C10 C11 N3 -4.7(4) yes
C9 C10 C11 C12 171.4(2) yes
C27 C10 C11 N3 175.4(2) yes
C27 C10 C11 C12 -8.5(4) yes
C9 C10 C27 C28 71.7(3) yes
C9 C10 C27 C32 -110.0(3) yes
C11 C10 C27 C28 -108.4(3) yes
C11 C10 C27 C32 69.9(3) yes
N3 C11 C12 C13 2.6(2) yes
C10 C11 C12 C13 -174.1(2) yes
C11 C12 C13 C14 -1.0(3) yes
C12 C13 C14 N3 -0.9(3) yes
C12 C13 C14 C15 178.0(2) yes
N3 C14 C15 C16 -0.2(3) yes
N3 C14 C15 C33 177.8(2) yes
C13 C14 C15 C16 -178.9(2) yes
C13 C14 C15 C33 -1.0(4) yes
C14 C15 C16 N4 -4.1(4) yes
C14 C15 C16 C17 -178.0(2) yes
C33 C15 C16 N4 177.9(2) yes
C33 C15 C16 C17 4.0(3) yes
C14 C15 C33 C34 -102.8(3) yes
C14 C15 C33 C38 77.6(3) yes
C16 C15 C33 C34 75.3(3) yes
C16 C15 C33 C38 -104.3(3) yes
N4 C16 C17 C18 1.5(3) yes
C15 C16 C17 C18 176.4(2) yes
C16 C17 C18 C19 -1.2(3) yes
C17 C18 C19 N4 0.5(3) yes
C17 C18 C19 C20 -177.6(2) yes
N4 C19 C20 C1 9.1(3) yes
N4 C19 C20 C39 -168.0(2) yes
C18 C19 C20 C1 -173.1(2) yes
C18 C19 C20 C39 9.8(4) yes
C1 C20 C39 C40 -129.2(2) yes
C1 C20 C39 C44 50.5(3) yes
C19 C20 C39 C40 48.0(3) yes
C19 C20 C39 C44 -132.4(2) yes
C5 C21 C22 C23 176.8(2) yes
C26 C21 C22 C23 -1.6(4) yes
C5 C21 C26 C25 -175.0(2) yes
C22 C21 C26 C25 3.2(4) yes
C21 C22 C23 C24 -1.9(4) yes
C22 C23 C24 C25 3.6(5) yes
C23 C24 C25 C26 -1.9(5) yes
C24 C25 C26 C21 -1.6(5) yes
C10 C27 C28 C29 -179.4(2) yes
C32 C27 C28 C29 2.3(4) yes
C10 C27 C32 C31 -179.0(2) yes
C28 C27 C32 C31 -0.8(4) yes
C27 C28 C29 C30 -2.7(4) yes
C28 C29 C30 C31 1.8(5) yes
C29 C30 C31 C32 -0.2(5) yes
C30 C31 C32 C27 -0.3(4) yes
C15 C33 C34 C35 -179.5(2) yes
C38 C33 C34 C35 0.0(4) yes
C15 C33 C38 C37 179.2(2) yes
C34 C33 C38 C37 -0.3(4) yes
C33 C34 C35 C36 0.8(4) yes
C34 C35 C36 C37 -1.4(4) yes
C35 C36 C37 C38 1.1(4) yes
C36 C37 C38 C33 -0.2(4) yes
C20 C39 C40 C41 -176.8(2) yes
C44 C39 C40 C41 3.5(4) yes
C20 C39 C44 C43 177.0(2) yes
C40 C39 C44 C43 -3.3(4) yes
C39 C40 C41 C42 -2.2(4) yes
C40 C41 C42 C43 0.5(4) yes
C41 C42 C43 C44 -0.4(4) yes
C42 C43 C44 C39 1.8(4) yes
C54 C49 C50 C51 -0.1(4) yes
C55 C49 C50 C51 176.4(3) yes
C50 C49 C54 C53 0.1(4) yes
C55 C49 C54 C53 -175.5(3) yes
C49 C50 C51 C52 0.0(4) yes
C50 C51 C52 C53 0.1(4) yes
C51 C52 C53 C54 -0.1(4) yes
C52 C53 C54 C49 0.0(4) yes
